data_4106457
loop_
_publ_author_name
'Drew A. Fowler'
'Andrew V. Mossine'
'Christine M. Beavers'
'Simon J. Teat'
'Scott J. Dalgarno'
'Jerry L. Atwood'

_publ_section_title
;
 Coordination Polymer Chains of Dimeric Pyrogallol[4]arene Capsules
;
_journal_name_full 'Journal of the American Chemical Society'
_journal_page_first 11069
_journal_page_last 11071
_journal_paper_doi 10.1021/ja203651v
_journal_volume 133
_journal_year 2011
_chemical_formula_sum 'C102 H96 Cu8 N6 O28 S4'
_chemical_formula_weight 2490.41
_chemical_name_common 3
_chemical_name_systematic
;
 ?
;
_space_group_IT_number 2
_symmetry_cell_setting triclinic
_symmetry_space_group_name_Hall '-P 1'
_symmetry_space_group_name_H-M 'P -1'
_atom_sites_solution_hydrogens geom
_atom_sites_solution_primary direct
_atom_sites_solution_secondary difmap
_audit_creation_method SHELXL-97
_cell_angle_alpha 103.563(3)
_cell_angle_beta 96.004(3)
_cell_angle_gamma 97.402(3)
_cell_formula_units_Z 2
_cell_length_a 15.268(4)
_cell_length_b 15.399(4)
_cell_length_c 26.583(6)
_cell_measurement_temperature 100(2)
_cell_volume 5966(3)
_computing_cell_refinement 'SAINT (Bruker, 1998)'
_computing_data_collection 'Apex II'
_computing_data_reduction 'SAINT (Bruker, 1998)'
_computing_molecular_graphics 'X-Seed (Barbour, 2001)'
_computing_publication_material 'Local program'
_computing_structure_refinement 'SHELXL-97 (Sheldrick, 1997)'
_computing_structure_solution 'SHELXS-97 (Sheldrick, 1990)'
_diffrn_ambient_temperature 100(2)
_diffrn_measured_fraction_theta_full 0.983
_diffrn_measured_fraction_theta_max 0.983
_diffrn_measurement_device_type 'Bruker APEX II CCD Diffractometer'
_diffrn_measurement_method '\w rotation with narrow frames'
_diffrn_radiation_monochromator 'Silicon 111'
_diffrn_radiation_source 'Advanced Light Source Station 11.3.1'
_diffrn_radiation_type synchrotron
_diffrn_radiation_wavelength 0.77490
_diffrn_reflns_av_R_equivalents 0.0908
_diffrn_reflns_av_sigmaI/netI 0.1034
_diffrn_reflns_limit_h_max 13
_diffrn_reflns_limit_h_min -13
_diffrn_reflns_limit_k_max 13
_diffrn_reflns_limit_k_min -14
_diffrn_reflns_limit_l_max 24
_diffrn_reflns_limit_l_min -24
_diffrn_reflns_number 29193
_diffrn_reflns_theta_full 20.70
_diffrn_reflns_theta_max 20.70
_diffrn_reflns_theta_min 2.97
_exptl_absorpt_coefficient_mu 1.536
_exptl_absorpt_correction_T_max 0.9848
_exptl_absorpt_correction_T_min 0.9271
_exptl_absorpt_correction_type multi-scan
_exptl_absorpt_process_details Bruker-SADABS
_exptl_crystal_colour Brown
_exptl_crystal_density_diffrn 1.386
_exptl_crystal_description Plate
_exptl_crystal_F_000 2540
_exptl_crystal_size_max 0.05
_exptl_crystal_size_mid 0.03
_exptl_crystal_size_min 0.01
_refine_diff_density_max 1.423
_refine_diff_density_min -0.844
_refine_diff_density_rms 0.136
_refine_ls_extinction_method none
_refine_ls_goodness_of_fit_ref 1.290
_refine_ls_hydrogen_treatment constr
_refine_ls_matrix_type full
_refine_ls_number_parameters 638
_refine_ls_number_reflns 9307
_refine_ls_number_restraints 44
_refine_ls_restrained_S_all 1.292
_refine_ls_R_factor_all 0.1369
_refine_ls_R_factor_gt 0.0928
_refine_ls_shift/su_max 0.001
_refine_ls_shift/su_mean 0.000
_refine_ls_structure_factor_coef Fsqd
_refine_ls_weighting_details 'calc w=1/[\s^2^(Fo^2^)+(0.1000P)^2^+0.0000P] where P=(Fo^2^+2Fc^2^)/3'
_refine_ls_weighting_scheme calc
_refine_ls_wR_factor_gt 0.2289
_refine_ls_wR_factor_ref 0.2422
_reflns_number_gt 5524
_reflns_number_total 9307
_reflns_threshold_expression >2sigma(I)
_cod_data_source_file ja203651v_si_003_2.cif
_cod_data_source_block 3
_cod_original_cell_volume 5966(2)
_cod_database_code 4106457

loop_
_symmetry_equiv_pos_as_xyz
'x, y, z'
'-x, -y, -z'

loop_
_atom_site_label
_atom_site_type_symbol
_atom_site_fract_x
_atom_site_fract_y
_atom_site_fract_z
_atom_site_U_iso_or_equiv
_atom_site_adp_type
_atom_site_occupancy
_atom_site_symmetry_multiplicity
_atom_site_calc_flag
_atom_site_refinement_flags
_atom_site_disorder_assembly
_atom_site_disorder_group
Cu1 Cu 1.26056(13) 0.48773(14) 0.24639(9) 0.0402(7) Uani 1 1 d . . .
S1 S 0.4749(4) 0.3752(4) 0.0953(3) 0.082(2) Uani 1 1 d D . .
O1 O 0.7874(7) 0.1290(7) 0.3185(4) 0.044(3) Uiso 1 1 d . . .
C1 C 0.8510(12) 0.2676(11) 0.3860(7) 0.042(5) Uiso 1 1 d . . .
Cu2 Cu 1.25261(14) 0.27559(15) 0.28763(9) 0.0462(7) Uani 1 1 d . . .
S2 S 1.3252(4) 0.5478(4) 0.0779(3) 0.080(2) Uani 1 1 d D . .
O2 O 0.9466(7) 0.0869(7) 0.3067(4) 0.041(3) Uiso 1 1 d . . .
C2 C 0.8577(11) 0.1882(10) 0.3504(6) 0.030(4) Uiso 1 1 d . . .
Cu3 Cu 1.07609(14) 0.09679(15) 0.29398(10) 0.0475(7) Uani 1 1 d . A .
S3 S 1.4817(5) 0.3151(6) 0.3097(4) 0.129(3) Uani 1 1 d D . .
O3 O 1.0979(7) 0.1858(7) 0.3605(4) 0.045(3) Uiso 1 1 d . . .
C3 C 0.9410(11) 0.1593(11) 0.3441(7) 0.040(5) Uiso 1 1 d . . .
Cu4 Cu 0.83152(14) 0.05040(14) 0.26066(9) 0.0440(7) Uani 1 1 d . . .
S4 S 1.1384(13) -0.0788(13) 0.2943(7) 0.148(5) Uiso 0.50 1 d PDU A 2
O4 O 1.2149(8) 0.3037(8) 0.3560(5) 0.052(3) Uiso 1 1 d . . .
C4 C 1.0199(12) 0.2191(12) 0.3730(7) 0.044(5) Uiso 1 1 d . . .
Cu5 Cu 0.66511(13) 0.17064(13) 0.20608(9) 0.0393(7) Uani 1 1 d . . .
S5 S 1.0794(11) -0.0944(11) 0.3368(6) 0.129(5) Uiso 0.50 1 d PDU A 1
O5 O 1.2644(7) 0.4093(7) 0.2956(4) 0.041(3) Uiso 1 1 d . . .
C5 C 1.0130(13) 0.2954(13) 0.4080(8) 0.053(6) Uiso 1 1 d . . .
Cu6 Cu 0.67632(12) 0.37988(13) 0.16466(9) 0.0373(7) Uani 1 1 d . . .
O6 O 1.2227(7) 0.5735(7) 0.3045(4) 0.043(3) Uiso 1 1 d . . .
C6 C 0.9317(12) 0.3197(12) 0.4150(7) 0.048(5) Uiso 1 1 d . . .
H6 H 0.9289 0.3738 0.4404 0.058 Uiso 1 1 calc R . .
Cu7 Cu 0.85249(13) 0.56026(13) 0.15886(9) 0.0384(7) Uani 1 1 d . . .
O7 O 1.1152(7) 0.6499(7) 0.2678(4) 0.038(3) Uiso 1 1 d . . .
C7 C 1.0983(13) 0.3544(13) 0.4382(7) 0.059(6) Uiso 1 1 d . . .
H7 H 1.1427 0.3129 0.4415 0.071 Uiso 1 1 calc R . .
Cu8 Cu 1.09193(13) 0.60436(14) 0.19209(9) 0.0404(7) Uani 1 1 d . . .
O8 O 0.9669(7) 0.6233(6) 0.2008(4) 0.030(3) Uiso 1 1 d . . .
C8 C 1.1361(12) 0.4182(12) 0.4041(7) 0.048(5) Uiso 1 1 d . . .
O9 O 0.8037(7) 0.5957(7) 0.2255(4) 0.034(3) Uiso 1 1 d . . .
C9 C 1.1905(12) 0.3909(12) 0.3656(7) 0.044(5) Uiso 1 1 d . . .
O10 O 0.6897(7) 0.4745(7) 0.2287(4) 0.033(3) Uiso 1 1 d . . .
C10 C 1.2169(11) 0.4452(11) 0.3351(7) 0.038(5) Uiso 1 1 d . . .
O11 O 0.6501(7) 0.2983(7) 0.2104(4) 0.030(3) Uiso 1 1 d . . .
C11 C 1.1939(11) 0.5272(11) 0.3385(7) 0.036(5) Uiso 1 1 d . . .
O12 O 0.6798(7) 0.2092(7) 0.2827(4) 0.038(3) Uiso 1 1 d . . .
C12 C 1.1401(11) 0.5623(11) 0.3765(6) 0.034(5) Uiso 1 1 d . . .
O13 O 0.6778(6) 0.2802(6) 0.1034(4) 0.028(3) Uiso 1 1 d . . .
C13 C 1.1146(12) 0.5035(12) 0.4080(7) 0.048(5) Uiso 1 1 d . . .
H13 H 1.0794 0.5249 0.4343 0.058 Uiso 1 1 calc R . .
O14 O 0.7581(7) 0.4519(7) 0.1316(4) 0.037(3) Uiso 1 1 d . . .
C14 C 1.1087(12) 0.6536(12) 0.3796(7) 0.046(5) Uiso 1 1 d . . .
H14 H 1.1575 0.6909 0.3680 0.056 Uiso 1 1 calc R . .
O15 O 0.9044(6) 0.5110(6) 0.0954(4) 0.028(3) Uiso 1 1 d . . .
C15 C 1.0270(11) 0.6418(11) 0.3380(7) 0.037(5) Uiso 1 1 d . . .
O16 O 1.0642(7) 0.5412(7) 0.1188(4) 0.034(3) Uiso 1 1 d . . .
C16 C 1.0319(10) 0.6403(10) 0.2889(6) 0.029(4) Uiso 1 1 d . . .
O17 O 1.1912(7) 0.5304(7) 0.1925(4) 0.032(3) Uiso 1 1 d . . .
C17 C 0.9602(11) 0.6297(10) 0.2517(6) 0.030(4) Uiso 1 1 d . . .
O18 O 1.2757(7) 0.3911(7) 0.1862(4) 0.034(3) Uiso 1 1 d . . .
C18 C 0.8729(11) 0.6123(10) 0.2655(7) 0.033(5) Uiso 1 1 d . . .
O19 O 1.2699(7) 0.2511(7) 0.2149(4) 0.040(3) Uiso 1 1 d . . .
C19 C 0.8646(10) 0.6139(10) 0.3159(6) 0.028(4) Uiso 1 1 d . . .
O20 O 1.1808(7) 0.1527(7) 0.2672(4) 0.038(3) Uiso 1 1 d . . .
C20 C 0.9400(11) 0.6293(11) 0.3533(7) 0.042(5) Uiso 1 1 d . . .
H20 H 0.9336 0.6314 0.3887 0.050 Uiso 1 1 calc R . .
O21 O 1.0465(7) 0.0224(7) 0.2234(4) 0.040(3) Uiso 1 1 d . . .
C21 C 0.7704(12) 0.5930(11) 0.3304(7) 0.044(5) Uiso 1 1 d . . .
H21 H 0.7283 0.6141 0.3062 0.052 Uiso 1 1 calc R . .
O22 O 0.8853(7) -0.0077(7) 0.1994(4) 0.034(3) Uiso 1 1 d . . .
C22 C 0.7425(10) 0.4896(10) 0.3206(6) 0.031(5) Uiso 1 1 d . . .
O23 O 0.7451(7) 0.0792(7) 0.2070(4) 0.035(3) Uiso 1 1 d . . .
C23 C 0.7074(11) 0.4392(11) 0.2718(7) 0.033(5) Uiso 1 1 d . . .
O24 O 0.6740(7) 0.1440(6) 0.1323(4) 0.029(3) Uiso 1 1 d . . .
C24 C 0.6834(10) 0.3428(10) 0.2589(6) 0.028(4) Uiso 1 1 d . . .
C25 C 0.7011(10) 0.3016(10) 0.2997(6) 0.023(4) Uiso 1 1 d . . .
C26 C 0.7372(11) 0.3467(11) 0.3476(7) 0.041(5) Uiso 1 1 d . . .
C27 C 0.7584(11) 0.4427(11) 0.3599(7) 0.037(5) Uiso 1 1 d . . .
H27 H 0.7832 0.4755 0.3944 0.045 Uiso 1 1 calc R . .
C28 C 0.7630(13) 0.2981(13) 0.3897(7) 0.054(6) Uiso 1 1 d . . .
H28 H 0.7189 0.2410 0.3809 0.065 Uiso 1 1 calc R . .
C29 C 1.0927(13) 0.4070(13) 0.4926(7) 0.064(6) Uiso 1 1 d . . .
H29A H 1.0521 0.4510 0.4912 0.096 Uiso 1 1 calc R . .
H29B H 1.1522 0.4390 0.5093 0.096 Uiso 1 1 calc R . .
H29C H 1.0704 0.3655 0.5129 0.096 Uiso 1 1 calc R . .
O30 O 0.5434(7) 0.4129(8) 0.1433(5) 0.049(3) Uani 1 1 d . . .
C30 C 1.1010(14) 0.7062(13) 0.4342(8) 0.069(6) Uiso 1 1 d . . .
H30A H 1.0571 0.6712 0.4491 0.103 Uiso 1 1 calc R . .
H30B H 1.0817 0.7640 0.4327 0.103 Uiso 1 1 calc R . .
H30C H 1.1591 0.7177 0.4561 0.103 Uiso 1 1 calc R . .
O31 O 1.4172(9) 0.5840(9) 0.0705(5) 0.068(4) Uiso 1 1 d . . .
C31 C 0.7594(15) 0.6407(14) 0.3858(8) 0.077(7) Uiso 1 1 d . . .
H31A H 0.6965 0.6293 0.3906 0.115 Uiso 1 1 calc R . .
H31B H 0.7787 0.7059 0.3917 0.115 Uiso 1 1 calc R . .
H31C H 0.7958 0.6177 0.4108 0.115 Uiso 1 1 calc R . .
O32 O 1.3901(9) 0.2647(9) 0.3165(5) 0.073(4) Uiso 1 1 d . . .
C32 C 0.7499(14) 0.3467(13) 0.4437(7) 0.068(6) Uiso 1 1 d . . .
H32A H 0.7578 0.3074 0.4675 0.102 Uiso 1 1 calc R . .
H32B H 0.6896 0.3621 0.4430 0.102 Uiso 1 1 calc R . .
H32C H 0.7937 0.4021 0.4559 0.102 Uiso 1 1 calc R . .
O33 O 1.1184(11) -0.0047(10) 0.3298(7) 0.115(5) Uiso 1 1 d DU . .
C33 C 0.7896(10) 0.2399(10) 0.0471(6) 0.029(4) Uiso 1 1 d . . .
C34 C 0.7518(10) 0.3010(10) 0.0801(6) 0.027(4) Uiso 1 1 d . . .
C35 C 0.7919(10) 0.3904(10) 0.0947(6) 0.030(4) Uiso 1 1 d . . .
C36 C 0.8681(10) 0.4183(10) 0.0765(6) 0.030(4) Uiso 1 1 d . . .
C37 C 0.9073(11) 0.3581(11) 0.0441(6) 0.034(5) Uiso 1 1 d . . .
C38 C 0.8699(10) 0.2689(10) 0.0284(6) 0.027(4) Uiso 1 1 d . . .
H38 H 0.8970 0.2267 0.0054 0.032 Uiso 1 1 calc R . .
C39 C 0.9982(11) 0.3918(11) 0.0249(6) 0.036(5) Uiso 1 1 d . . .
H39 H 0.9987 0.4567 0.0245 0.043 Uiso 1 1 calc R . .
C40 C 1.0765(10) 0.3888(10) 0.0680(6) 0.028(4) Uiso 1 1 d . . .
C41 C 1.1040(11) 0.4597(11) 0.1091(6) 0.031(4) Uiso 1 1 d . . .
C42 C 1.1696(10) 0.4575(10) 0.1485(6) 0.025(4) Uiso 1 1 d . . .
C43 C 1.2101(10) 0.3845(10) 0.1448(6) 0.027(4) Uiso 1 1 d . . .
C44 C 1.1875(10) 0.3123(10) 0.1042(6) 0.030(4) Uiso 1 1 d . . .
C45 C 1.1201(10) 0.3147(11) 0.0658(6) 0.029(4) Uiso 1 1 d . . .
H45 H 1.1029 0.2636 0.0368 0.035 Uiso 1 1 calc R . .
C46 C 1.2326(13) 0.2259(12) 0.1009(7) 0.049(5) Uiso 1 1 d . . .
H46 H 1.2948 0.2467 0.1196 0.059 Uiso 1 1 calc R . .
C47 C 1.1836(10) 0.1631(10) 0.1316(6) 0.030(4) Uiso 1 1 d . . .
C48 C 1.2053(10) 0.1814(10) 0.1836(6) 0.030(4) Uiso 1 1 d . . .
C49 C 1.1615(10) 0.1324(10) 0.2152(6) 0.025(4) Uiso 1 1 d . . .
C50 C 1.0892(10) 0.0620(10) 0.1886(6) 0.028(4) Uiso 1 1 d . . .
C51 C 1.0659(11) 0.0422(11) 0.1373(7) 0.036(5) Uiso 1 1 d . . .
C52 C 1.1134(10) 0.0937(10) 0.1067(6) 0.028(4) Uiso 1 1 d . . .
H52 H 1.0969 0.0804 0.0699 0.034 Uiso 1 1 calc R . .
C53 C 0.9820(11) -0.0297(11) 0.1103(7) 0.038(5) Uiso 1 1 d . . .
H53 H 0.9760 -0.0751 0.1317 0.046 Uiso 1 1 calc R . .
C54 C 0.8956(11) 0.0150(10) 0.1118(6) 0.033(5) Uiso 1 1 d . . .
C55 C 0.8562(11) 0.0226(10) 0.1582(6) 0.030(4) Uiso 1 1 d . . .
C56 C 0.7809(11) 0.0669(10) 0.1626(6) 0.032(5) Uiso 1 1 d . . .
C57 C 0.7475(10) 0.0995(10) 0.1224(6) 0.029(4) Uiso 1 1 d . . .
C58 C 0.7845(11) 0.0923(11) 0.0764(7) 0.036(5) Uiso 1 1 d . . .
C59 C 0.8604(10) 0.0474(10) 0.0729(6) 0.028(4) Uiso 1 1 d . . .
H59 H 0.8871 0.0401 0.0418 0.033 Uiso 1 1 calc R . .
C60 C 0.7493(12) 0.1353(11) 0.0344(7) 0.040(5) Uiso 1 1 d . . .
H60 H 0.6838 0.1324 0.0358 0.048 Uiso 1 1 calc R . .
C61 C 1.0067(11) 0.3416(11) -0.0287(6) 0.042(5) Uiso 1 1 d . . .
H61A H 1.0641 0.3645 -0.0380 0.064 Uiso 1 1 calc R . .
H61B H 0.9581 0.3500 -0.0533 0.064 Uiso 1 1 calc R . .
H61C H 1.0037 0.2771 -0.0301 0.064 Uiso 1 1 calc R . .
C62 C 1.2402(11) 0.1768(11) 0.0462(6) 0.039(5) Uiso 1 1 d . . .
H62A H 1.2744 0.1274 0.0470 0.059 Uiso 1 1 calc R . .
H62B H 1.2707 0.2189 0.0287 0.059 Uiso 1 1 calc R . .
H62C H 1.1804 0.1519 0.0270 0.059 Uiso 1 1 calc R . .
C63 C 0.9905(12) -0.0799(11) 0.0567(6) 0.045(5) Uiso 1 1 d . . .
H63A H 0.9354 -0.1222 0.0416 0.068 Uiso 1 1 calc R . .
H63B H 1.0406 -0.1137 0.0580 0.068 Uiso 1 1 calc R . .
H63C H 1.0013 -0.0371 0.0351 0.068 Uiso 1 1 calc R . .
C64 C 0.7583(12) 0.0869(11) -0.0208(6) 0.042(5) Uiso 1 1 d . . .
H64A H 0.8202 0.0772 -0.0227 0.063 Uiso 1 1 calc R . .
H64B H 0.7418 0.1238 -0.0446 0.063 Uiso 1 1 calc R . .
H64C H 0.7188 0.0284 -0.0309 0.063 Uiso 1 1 calc R . .
N65 N 1.3921(8) 0.5702(9) 0.2551(6) 0.050(5) Uani 1 1 d D . .
C66 C 1.4406(13) 0.5693(13) 0.2191(9) 0.070(7) Uiso 1 1 d D . .
H66 H 1.4256 0.5203 0.1888 0.083 Uiso 1 1 calc R . .
C67 C 1.5150(14) 0.6350(14) 0.2203(9) 0.089(8) Uiso 1 1 d D . .
H67 H 1.5473 0.6284 0.1913 0.107 Uiso 1 1 calc R . .
C68 C 1.5411(11) 0.7072(12) 0.2619(7) 0.050(5) Uiso 1 1 d D . .
C69 C 1.4888(15) 0.7114(16) 0.3035(10) 0.097(8) Uiso 1 1 d D . .
H69 H 1.5019 0.7595 0.3343 0.116 Uiso 1 1 calc R . .
C70 C 1.4145(16) 0.6386(17) 0.2966(10) 0.100(9) Uiso 1 1 d D . .
H70 H 1.3794 0.6407 0.3242 0.120 Uiso 1 1 calc R . .
C71 C 1.6137(7) 0.7838(8) 0.2641(6) 0.056(6) Uiso 1 1 d GD . .
C72 C 1.6056(7) 0.8711(10) 0.2905(6) 0.094(8) Uiso 1 1 d GD . .
H72 H 1.5540 0.8818 0.3066 0.113 Uiso 1 1 calc R . .
C73 C 1.6731(9) 0.9426(7) 0.2934(5) 0.110(9) Uiso 1 1 d GD . .
H73 H 1.6675 1.0022 0.3114 0.132 Uiso 1 1 calc R . .
N74 N 1.7486(7) 0.9269(7) 0.2698(5) 0.051(4) Uiso 1 1 d GD . .
C75 C 1.7567(7) 0.8397(8) 0.2434(5) 0.058(6) Uiso 1 1 d GD . .
H75 H 1.8083 0.8289 0.2273 0.070 Uiso 1 1 calc R . .
C76 C 1.6892(9) 0.7681(6) 0.2405(5) 0.061(6) Uiso 1 1 d GD . .
H76 H 1.6948 0.7085 0.2225 0.074 Uiso 1 1 calc R . .
N77 N 0.5359(6) 0.0816(7) 0.1956(5) 0.049(4) Uani 1 1 d GD . .
C78 C 0.5471(7) -0.0083(8) 0.1891(5) 0.092(8) Uiso 1 1 d GD . .
H78 H 0.6049 -0.0246 0.1872 0.110 Uiso 1 1 calc R . .
C79 C 0.4739(9) -0.0744(6) 0.1854(6) 0.110(9) Uiso 1 1 d GD . .
H79 H 0.4816 -0.1359 0.1810 0.132 Uiso 1 1 calc R . .
C80 C 0.3895(8) -0.0506(7) 0.1882(5) 0.046(5) Uiso 1 1 d GD . .
C81 C 0.3782(6) 0.0393(9) 0.1947(5) 0.070(7) Uiso 1 1 d GD . .
H81 H 0.3205 0.0556 0.1966 0.084 Uiso 1 1 calc R . .
C82 C 0.4514(8) 0.1054(6) 0.1984(5) 0.063(6) Uiso 1 1 d GD . .
H82 H 0.4438 0.1669 0.2029 0.076 Uiso 1 1 calc R . .
C83 C 0.3103(8) -0.1244(8) 0.1882(6) 0.068(6) Uiso 1 1 d GD . .
C84 C 0.3304(7) -0.1952(10) 0.2092(6) 0.105(9) Uiso 1 1 d GD . .
H84 H 0.3896 -0.1948 0.2245 0.126 Uiso 1 1 calc R . .
C85 C 0.2638(9) -0.2667(8) 0.2079(5) 0.108(9) Uiso 1 1 d GD . .
H85 H 0.2775 -0.3151 0.2223 0.130 Uiso 1 1 calc R . .
N86 N 0.1771(8) -0.2673(7) 0.1856(5) 0.053(4) Uiso 1 1 d GD . .
C87 C 0.1571(7) -0.1965(9) 0.1645(5) 0.068(6) Uiso 1 1 d GD . .
H87 H 0.0979 -0.1969 0.1493 0.082 Uiso 1 1 calc R . .
C88 C 0.2237(10) -0.1250(7) 0.1659(5) 0.087(8) Uiso 1 1 d GD . .
H88 H 0.2100 -0.0766 0.1515 0.105 Uiso 1 1 calc R . .
N89 N 0.7754(6) 0.6519(6) 0.1244(3) 0.043(4) Uani 1 1 d GD . .
C90 C 0.6843(6) 0.6203(5) 0.1137(4) 0.059(6) Uiso 1 1 d GD . .
H90 H 0.6616 0.5626 0.1183 0.071 Uiso 1 1 calc R . .
C91 C 0.6262(5) 0.6730(5) 0.0963(3) 0.045(5) Uiso 1 1 d GD . .
H91 H 0.5639 0.6514 0.0890 0.054 Uiso 1 1 calc R . .
C92 C 0.6594(4) 0.7573(4) 0.0896(2) 0.042(5) Uiso 1 1 d GD . .
C93 C 0.7505(5) 0.7889(5) 0.1003(3) 0.057(6) Uiso 1 1 d GD . .
H93 H 0.7731 0.8466 0.0957 0.068 Uiso 1 1 calc R . .
C94 C 0.8085(4) 0.7362(6) 0.1176(4) 0.045(5) Uiso 1 1 d GD . .
H94 H 0.8708 0.7579 0.1249 0.053 Uiso 1 1 calc R . .
C95 C 0.5951(6) 0.8163(5) 0.0724(2) 0.059(6) Uiso 1 1 d GD . .
C96 C 0.5013(5) 0.7845(7) 0.0661(4) 0.088(8) Uiso 1 1 d GD . .
H96 H 0.4794 0.7298 0.0745 0.106 Uiso 1 1 calc R . .
C97 C 0.4450(16) 0.8337(13) 0.0480(5) 0.079(7) Uiso 1 1 d D . .
H97 H 0.3830 0.8116 0.0440 0.095 Uiso 1 1 calc R . .
N98 N 0.4697(12) 0.9138(11) 0.0346(5) 0.081(6) Uiso 1 1 d D . .
C99 C 0.5638(14) 0.9407(13) 0.0421(5) 0.068(6) Uiso 1 1 d D . .
H99 H 0.5849 0.9957 0.0338 0.081 Uiso 1 1 calc R . .
C100 C 0.6267(8) 0.8958(6) 0.0600(4) 0.047(5) Uiso 1 1 d GD . .
H100 H 0.6887 0.9179 0.0637 0.056 Uiso 1 1 calc R . .
C120 C 0.4679(16) 0.2519(10) 0.0777(9) 0.092(8) Uiso 1 1 d D . .
H12A H 0.5251 0.2360 0.0682 0.138 Uiso 1 1 calc R . .
H12B H 0.4209 0.2254 0.0480 0.138 Uiso 1 1 calc R . .
H12C H 0.4538 0.2282 0.1076 0.138 Uiso 1 1 calc R . .
C121 C 0.5271(16) 0.4001(16) 0.0408(8) 0.101(8) Uiso 1 1 d D . .
H12D H 0.5292 0.4644 0.0420 0.152 Uiso 1 1 calc R . .
H12E H 0.4925 0.3635 0.0079 0.152 Uiso 1 1 calc R . .
H12F H 0.5879 0.3859 0.0433 0.152 Uiso 1 1 calc R . .
C130 C 1.2757(14) 0.4701(13) 0.0171(7) 0.085(7) Uiso 1 1 d D . .
H13A H 1.2855 0.4983 -0.0117 0.127 Uiso 1 1 calc R . .
H13B H 1.2115 0.4546 0.0175 0.127 Uiso 1 1 calc R . .
H13C H 1.3031 0.4151 0.0124 0.127 Uiso 1 1 calc R . .
C131 C 1.2561(14) 0.6307(13) 0.0671(9) 0.093(8) Uiso 1 1 d D . .
H13D H 1.2715 0.6851 0.0961 0.139 Uiso 1 1 calc R . .
H13E H 1.1931 0.6054 0.0650 0.139 Uiso 1 1 calc R . .
H13F H 1.2661 0.6464 0.0343 0.139 Uiso 1 1 calc R . .
C140 C 1.4647(17) 0.3684(16) 0.2555(8) 0.111(9) Uiso 1 1 d D . .
H14A H 1.4656 0.3243 0.2224 0.167 Uiso 1 1 calc R . .
H14B H 1.5123 0.4198 0.2600 0.167 Uiso 1 1 calc R . .
H14C H 1.4069 0.3897 0.2551 0.167 Uiso 1 1 calc R . .
C141 C 1.506(2) 0.4189(17) 0.3595(11) 0.182(15) Uiso 1 1 d D . .
H14D H 1.4544 0.4280 0.3776 0.274 Uiso 1 1 calc R . .
H14E H 1.5213 0.4692 0.3435 0.274 Uiso 1 1 calc R . .
H14F H 1.5573 0.4163 0.3846 0.274 Uiso 1 1 calc R . .
C161 C 1.032(2) -0.158(2) 0.277(2) 0.161(13) Uiso 0.50 1 d PDU A 2
H16A H 0.9901 -0.1367 0.2537 0.241 Uiso 0.50 1 calc PR A 2
H16B H 1.0057 -0.1614 0.3088 0.241 Uiso 0.50 1 calc PR A 2
H16C H 1.0423 -0.2184 0.2592 0.241 Uiso 0.50 1 calc PR A 2
C160 C 1.189(3) -0.148(3) 0.3326(18) 0.164(19) Uiso 0.50 1 d PDU A 2
H16D H 1.2493 -0.1189 0.3483 0.246 Uiso 0.50 1 calc PR A 2
H16E H 1.1907 -0.2079 0.3098 0.246 Uiso 0.50 1 calc PR A 2
H16F H 1.1528 -0.1555 0.3603 0.246 Uiso 0.50 1 calc PR A 2
C163 C 0.9640(15) -0.116(3) 0.310(2) 0.153(18) Uiso 0.50 1 d PDU A 1
H16G H 0.9330 -0.0708 0.3302 0.229 Uiso 0.50 1 calc PR A 1
H16H H 0.9378 -0.1766 0.3121 0.229 Uiso 0.50 1 calc PR A 1
H16I H 0.9581 -0.1131 0.2736 0.229 Uiso 0.50 1 calc PR A 1
C162 C 1.108(4) -0.176(2) 0.281(2) 0.191(14) Uiso 0.50 1 d PDU A 1
H16J H 1.1698 -0.1849 0.2886 0.286 Uiso 0.50 1 calc PR A 1
H16K H 1.1012 -0.1523 0.2498 0.286 Uiso 0.50 1 calc PR A 1
H16L H 1.0680 -0.2335 0.2749 0.286 Uiso 0.50 1 calc PR A 1

loop_
_atom_site_aniso_label
_atom_site_aniso_U_11
_atom_site_aniso_U_22
_atom_site_aniso_U_33
_atom_site_aniso_U_23
_atom_site_aniso_U_13
_atom_site_aniso_U_12
Cu1 0.0167(12) 0.0422(14) 0.0619(18) 0.0155(13) 0.0082(12) -0.0008(10)
S1 0.062(4) 0.084(5) 0.109(6) 0.036(4) 0.019(4) 0.014(4)
Cu2 0.0289(14) 0.0498(16) 0.0636(18) 0.0212(13) 0.0033(12) 0.0101(12)
S2 0.047(4) 0.090(5) 0.111(6) 0.038(4) 0.020(4) 0.010(3)
Cu3 0.0262(14) 0.0530(16) 0.0737(19) 0.0356(14) 0.0070(12) 0.0079(12)
S3 0.063(5) 0.139(7) 0.195(9) 0.066(7) 0.007(5) 0.020(5)
Cu4 0.0283(14) 0.0383(14) 0.0729(19) 0.0296(13) 0.0097(13) 0.0023(11)
Cu5 0.0217(13) 0.0325(14) 0.0687(18) 0.0209(12) 0.0132(12) 0.0012(10)
Cu6 0.0118(12) 0.0341(14) 0.0699(18) 0.0203(12) 0.0089(11) 0.0015(10)
Cu7 0.0195(13) 0.0330(14) 0.0691(18) 0.0229(12) 0.0102(12) 0.0063(10)
Cu8 0.0190(13) 0.0370(14) 0.0700(18) 0.0208(13) 0.0153(12) 0.0003(10)
O30 0.028(7) 0.058(8) 0.050(9) 0.009(7) -0.030(7) 0.003(6)
N65 0.034(10) 0.065(11) 0.040(11) -0.005(9) 0.018(8) -0.009(8)
N77 0.035(10) 0.037(9) 0.083(13) 0.014(9) 0.025(9) 0.019(8)
N89 0.027(9) 0.040(9) 0.071(12) 0.024(8) 0.013(8) 0.014(7)

loop_
_atom_type_symbol
_atom_type_description
_atom_type_scat_dispersion_real
_atom_type_scat_dispersion_imag
_atom_type_scat_source
C C 0.0033 0.0016 'International Tables Vol C Tables 4.2.6.8 and 6.1.1.4'
H H 0.0000 0.0000 'International Tables Vol C Tables 4.2.6.8 and 6.1.1.4'
N N 0.0061 0.0033 'International Tables Vol C Tables 4.2.6.8 and 6.1.1.4'
O O 0.0106 0.0060 'International Tables Vol C Tables 4.2.6.8 and 6.1.1.4'
S S 0.1246 0.1234 'International Tables Vol C Tables 4.2.6.8 and 6.1.1.4'
Cu Cu 0.3201 1.2651 'International Tables Vol C Tables 4.2.6.8 and 6.1.1.4'

loop_
_geom_angle_atom_site_label_1
_geom_angle_atom_site_label_2
_geom_angle_atom_site_label_3
_geom_angle
_geom_angle_site_symmetry_3
O18 Cu1 O6 169.6(4) .
O18 Cu1 O17 83.3(4) .
O6 Cu1 O17 93.1(4) .
O18 Cu1 O5 93.7(4) .
O6 Cu1 O5 84.2(5) .
O17 Cu1 O5 149.0(4) .
O18 Cu1 N65 97.5(5) .
O6 Cu1 N65 92.9(5) .
O17 Cu1 N65 102.0(4) .
O5 Cu1 N65 108.9(5) .
O30 S1 C121 106.3(10) .
O30 S1 C120 108.0(9) .
C121 S1 C120 99.0(11) .
C2 O1 Cu4 109.9(9) .
C2 C1 C6 117.0(16) .
C2 C1 C28 119.9(16) .
C6 C1 C28 123.0(16) .
O4 Cu2 O19 170.0(5) .
O4 Cu2 O20 93.2(5) .
O19 Cu2 O20 84.5(5) .
O4 Cu2 O5 84.1(5) .
O19 Cu2 O5 93.2(5) .
O20 Cu2 O5 151.3(4) .
O4 Cu2 O32 95.1(5) .
O19 Cu2 O32 94.9(5) .
O20 Cu2 O32 108.5(5) .
O5 Cu2 O32 100.2(5) .
O31 S2 C130 106.5(9) .
O31 S2 C131 106.1(10) .
C130 S2 C131 91.7(11) .
C3 O2 Cu4 108.4(10) .
C3 O2 Cu3 106.7(10) .
Cu4 O2 Cu3 134.0(6) .
O1 C2 C1 125.7(15) .
O1 C2 C3 112.9(14) .
C1 C2 C3 121.4(15) .
O21 Cu3 O3 171.0(5) .
O21 Cu3 O20 84.3(5) .
O3 Cu3 O20 93.9(5) .
O21 Cu3 O2 93.2(5) .
O3 Cu3 O2 84.2(5) .
O20 Cu3 O2 152.0(4) .
O21 Cu3 O33 97.5(5) .
O3 Cu3 O33 91.4(6) .
O20 Cu3 O33 107.8(5) .
O2 Cu3 O33 100.2(5) .
O32 S3 C141 107.6(14) .
O32 S3 C140 108.7(11) .
C141 S3 C140 95.2(15) .
C4 O3 Cu3 111.1(10) .
O2 C3 C2 120.3(15) .
O2 C3 C4 121.1(16) .
C2 C3 C4 117.7(15) .
O1 Cu4 O2 83.9(5) .
O1 Cu4 O22 169.3(4) .
O2 Cu4 O22 93.6(5) .
O1 Cu4 O23 92.4(5) .
O2 Cu4 O23 147.4(4) .
O22 Cu4 O23 84.1(4) .
O1 Cu4 N74 93(3) 1_445
O2 Cu4 N74 115(4) 1_445
O22 Cu4 N74 98(3) 1_445
O23 Cu4 N74 98(4) 1_445
O33 S4 C160 106.7(15) .
O33 S4 C161 103.5(15) .
C160 S4 C161 92.2(12) .
C9 O4 Cu2 108.6(10) .
C5 C4 O3 127.5(17) .
C5 C4 C3 120.4(17) .
O3 C4 C3 112.1(15) .
O24 Cu5 O12 169.0(4) .
O24 Cu5 O23 84.1(4) .
O12 Cu5 O23 92.3(4) .
O24 Cu5 O11 93.6(4) .
O12 Cu5 O11 84.1(4) .
O23 Cu5 O11 149.3(4) .
O24 Cu5 N77 94.0(4) .
O12 Cu5 N77 96.8(4) .
O23 Cu5 N77 98.8(4) .
O11 Cu5 N77 111.9(4) .
O33 S5 C163 107.8(14) .
O33 S5 C162 103.7(14) .
C163 S5 C162 92.2(12) .
C10 O5 Cu1 106.2(10) .
C10 O5 Cu2 108.3(9) .
Cu1 O5 Cu2 134.6(6) .
C4 C5 C6 120.5(18) .
C4 C5 C7 118.0(18) .
C6 C5 C7 121.4(18) .
O10 Cu6 O13 172.4(4) .
O10 Cu6 O14 93.5(4) .
O13 Cu6 O14 85.2(4) .
O10 Cu6 O11 84.1(4) .
O13 Cu6 O11 93.7(4) .
O14 Cu6 O11 153.0(4) .
O10 Cu6 O30 88.7(4) .
O13 Cu6 O30 98.8(4) .
O14 Cu6 O30 105.0(4) .
O11 Cu6 O30 101.9(4) .
C11 O6 Cu1 108.3(9) .
C5 C6 C1 122.7(18) .
C5 C6 H6 118.6 .
C1 C6 H6 118.6 .
O15 Cu7 O8 95.4(4) .
O15 Cu7 O9 172.6(4) .
O8 Cu7 O9 84.2(4) .
O15 Cu7 O14 84.3(4) .
O8 Cu7 O14 152.5(4) .
O9 Cu7 O14 92.7(4) .
O15 Cu7 N89 95.8(4) .
O8 Cu7 N89 113.1(4) .
O9 Cu7 N89 91.1(4) .
O14 Cu7 N89 94.3(4) .
C16 O7 Cu8 109.0(9) .
C29 C7 C5 116.4(17) .
C29 C7 C8 111.5(15) .
C5 C7 C8 108.7(16) .
C29 C7 H7 106.6 .
C5 C7 H7 106.6 .
C8 C7 H7 106.6 .
O16 Cu8 O7 171.3(4) .
O16 Cu8 O8 95.1(4) .
O7 Cu8 O8 84.5(4) .
O16 Cu8 O17 84.6(4) .
O7 Cu8 O17 91.6(4) .
O8 Cu8 O17 151.7(4) .
O16 Cu8 N86 100(4) 1_665
O7 Cu8 N86 88(4) 1_665
O8 Cu8 N86 112(4) 1_665
O17 Cu8 N86 96(4) 1_665
C17 O8 Cu7 108.6(9) .
C17 O8 Cu8 105.9(9) .
Cu7 O8 Cu8 130.7(5) .
C13 C8 C9 114.6(17) .
C13 C8 C7 122.5(17) .
C9 C8 C7 122.9(16) .
C18 O9 Cu7 107.8(9) .
C10 C9 C8 121.2(17) .
C10 C9 O4 118.1(15) .
C8 C9 O4 120.7(16) .
C23 O10 Cu6 110.1(9) .
C11 C10 C9 123.6(17) .
C11 C10 O5 119.5(16) .
C9 C10 O5 116.7(15) .
C24 O11 Cu6 107.7(9) .
C24 O11 Cu5 105.0(9) .
Cu6 O11 Cu5 132.8(5) .
C10 C11 O6 117.6(15) .
C10 C11 C12 120.1(16) .
O6 C11 C12 122.2(15) .
C25 O12 Cu5 110.7(9) .
C13 C12 C11 114.3(15) .
C13 C12 C14 124.2(15) .
C11 C12 C14 121.4(15) .
C34 O13 Cu6 108.5(8) .
C8 C13 C12 126.2(17) .
C8 C13 H13 116.9 .
C12 C13 H13 116.9 .
C35 O14 Cu6 106.4(9) .
C35 O14 Cu7 107.5(9) .
Cu6 O14 Cu7 133.9(6) .
C30 C14 C12 114.7(16) .
C30 C14 C15 116.2(15) .
C12 C14 C15 109.5(14) .
C30 C14 H14 105.0 .
C12 C14 H14 105.0 .
C15 C14 H14 105.0 .
C36 O15 Cu7 108.2(8) .
C16 C15 C20 117.5(16) .
C16 C15 C14 124.1(16) .
C20 C15 C14 118.3(16) .
C41 O16 Cu8 109.9(9) .
C15 C16 C17 124.6(16) .
C15 C16 O7 123.5(15) .
C17 C16 O7 111.9(14) .
C42 O17 Cu1 106.6(9) .
C42 O17 Cu8 106.8(9) .
Cu1 O17 Cu8 134.9(5) .
O8 C17 C16 123.4(15) .
O8 C17 C18 117.4(14) .
C16 C17 C18 118.6(15) .
C43 O18 Cu1 109.9(9) .
C19 C18 O9 125.4(14) .
C19 C18 C17 118.7(15) .
O9 C18 C17 115.9(14) .
C48 O19 Cu2 111.8(9) .
C18 C19 C20 120.6(15) .
C18 C19 C21 118.6(15) .
C20 C19 C21 120.8(15) .
C49 O20 Cu2 105.8(9) .
C49 O20 Cu3 107.0(9) .
Cu2 O20 Cu3 132.7(6) .
C19 C20 C15 119.7(16) .
C19 C20 H20 120.1 .
C15 C20 H20 120.1 .
C50 O21 Cu3 111.3(9) .
C31 C21 C19 114.6(15) .
C31 C21 C22 110.5(15) .
C19 C21 C22 109.9(13) .
C31 C21 H21 107.2 .
C19 C21 H21 107.2 .
C22 C21 H21 107.2 .
C55 O22 Cu4 109.0(9) .
C23 C22 C27 117.5(15) .
C23 C22 C21 119.8(15) .
C27 C22 C21 122.5(15) .
C56 O23 Cu5 107.5(10) .
C56 O23 Cu4 107.2(10) .
Cu5 O23 Cu4 136.1(6) .
C22 C23 O10 124.6(14) .
C22 C23 C24 123.3(16) .
O10 C23 C24 112.1(14) .
C57 O24 Cu5 109.8(9) .
O11 C24 C25 124.3(14) .
O11 C24 C23 119.9(14) .
C25 C24 C23 115.8(14) .
C26 C25 O12 125.3(15) .
C26 C25 C24 123.6(15) .
O12 C25 C24 111.1(13) .
C25 C26 C27 119.7(16) .
C25 C26 C28 121.7(16) .
C27 C26 C28 118.5(16) .
C22 C27 C26 120.1(16) .
C22 C27 H27 120.0 .
C26 C27 H27 120.0 .
C1 C28 C32 114.7(16) .
C1 C28 C26 112.6(15) .
C32 C28 C26 113.9(16) .
C1 C28 H28 104.8 .
C32 C28 H28 104.8 .
C26 C28 H28 104.8 .
C7 C29 H29A 109.5 .
C7 C29 H29B 109.5 .
H29A C29 H29B 109.5 .
C7 C29 H29C 109.5 .
H29A C29 H29C 109.5 .
H29B C29 H29C 109.5 .
S1 O30 Cu6 131.6(7) .
C14 C30 H30A 109.5 .
C14 C30 H30B 109.5 .
H30A C30 H30B 109.5 .
C14 C30 H30C 109.5 .
H30A C30 H30C 109.5 .
H30B C30 H30C 109.5 .
C21 C31 H31A 109.5 .
C21 C31 H31B 109.5 .
H31A C31 H31B 109.5 .
C21 C31 H31C 109.5 .
H31A C31 H31C 109.5 .
H31B C31 H31C 109.5 .
S3 O32 Cu2 131.5(9) .
C28 C32 H32A 109.5 .
C28 C32 H32B 109.5 .
H32A C32 H32B 109.5 .
C28 C32 H32C 109.5 .
H32A C32 H32C 109.5 .
H32B C32 H32C 109.5 .
S4 O33 S5 65.3(10) .
S4 O33 Cu3 113.4(13) .
S5 O33 Cu3 137.8(12) .
C34 C33 C38 119.7(14) .
C34 C33 C60 119.4(14) .
C38 C33 C60 120.6(13) .
C33 C34 C35 119.0(14) .
C33 C34 O13 125.0(14) .
C35 C34 O13 115.9(13) .
C36 C35 C34 121.3(15) .
C36 C35 O14 119.1(14) .
C34 C35 O14 119.5(14) .
C37 C36 C35 120.5(15) .
C37 C36 O15 123.3(14) .
C35 C36 O15 116.1(13) .
C36 C37 C38 120.4(15) .
C36 C37 C39 119.5(14) .
C38 C37 C39 120.1(14) .
C37 C38 C33 119.1(15) .
C37 C38 H38 120.4 .
C33 C38 H38 120.4 .
C61 C39 C40 114.4(14) .
C61 C39 C37 113.2(13) .
C40 C39 C37 106.9(13) .
C61 C39 H39 107.3 .
C40 C39 H39 107.3 .
C37 C39 H39 107.3 .
C41 C40 C45 116.5(15) .
C41 C40 C39 120.4(14) .
C45 C40 C39 123.0(14) .
C40 C41 C42 121.7(15) .
C40 C41 O16 124.1(15) .
C42 C41 O16 114.0(13) .
C43 C42 C41 119.7(15) .
C43 C42 O17 120.7(14) .
C41 C42 O17 119.5(14) .
C44 C43 C42 121.7(16) .
C44 C43 O18 124.0(14) .
C42 C43 O18 114.3(14) .
C43 C44 C45 117.7(15) .
C43 C44 C46 121.6(15) .
C45 C44 C46 120.6(15) .
C44 C45 C40 122.6(15) .
C44 C45 H45 118.7 .
C40 C45 H45 118.7 .
C62 C46 C44 113.6(15) .
C62 C46 C47 112.7(14) .
C44 C46 C47 109.6(13) .
C62 C46 H46 106.8 .
C44 C46 H46 106.8 .
C47 C46 H46 106.8 .
C48 C47 C52 119.3(15) .
C48 C47 C46 118.8(14) .
C52 C47 C46 121.7(15) .
C47 C48 O19 126.8(14) .
C47 C48 C49 123.2(15) .
O19 C48 C49 109.9(14) .
O20 C49 C48 123.3(14) .
O20 C49 C50 120.4(13) .
C48 C49 C50 116.2(14) .
C51 C50 O21 125.9(14) .
C51 C50 C49 122.2(15) .
O21 C50 C49 111.8(14) .
C50 C51 C52 119.4(15) .
C50 C51 C53 120.7(15) .
C52 C51 C53 119.6(15) .
C47 C52 C51 119.7(15) .
C47 C52 H52 120.2 .
C51 C52 H52 120.2 .
C63 C53 C51 113.5(14) .
C63 C53 C54 111.9(14) .
C51 C53 C54 110.5(13) .
C63 C53 H53 106.9 .
C51 C53 H53 106.9 .
C54 C53 H53 106.9 .
C59 C54 C55 120.3(15) .
C59 C54 C53 123.7(15) .
C55 C54 C53 116.0(15) .
O22 C55 C56 116.4(14) .
O22 C55 C54 125.4(15) .
C56 C55 C54 118.2(15) .
O23 C56 C57 120.6(15) .
O23 C56 C55 119.5(15) .
C57 C56 C55 119.8(15) .
C56 C57 C58 123.1(15) .
C56 C57 O24 114.1(14) .
C58 C57 O24 122.8(14) .
C57 C58 C59 116.1(15) .
C57 C58 C60 121.3(15) .
C59 C58 C60 122.5(15) .
C54 C59 C58 122.5(15) .
C54 C59 H59 118.7 .
C58 C59 H59 118.7 .
C64 C60 C58 115.3(14) .
C64 C60 C33 111.4(13) .
C58 C60 C33 111.4(13) .
C64 C60 H60 106.0 .
C58 C60 H60 106.0 .
C33 C60 H60 106.0 .
C39 C61 H61A 109.5 .
C39 C61 H61B 109.5 .
H61A C61 H61B 109.5 .
C39 C61 H61C 109.5 .
H61A C61 H61C 109.5 .
H61B C61 H61C 109.5 .
C46 C62 H62A 109.5 .
C46 C62 H62B 109.5 .
H62A C62 H62B 109.5 .
C46 C62 H62C 109.5 .
H62A C62 H62C 109.5 .
H62B C62 H62C 109.5 .
C53 C63 H63A 109.5 .
C53 C63 H63B 109.5 .
H63A C63 H63B 109.5 .
C53 C63 H63C 109.5 .
H63A C63 H63C 109.5 .
H63B C63 H63C 109.5 .
C60 C64 H64A 109.5 .
C60 C64 H64B 109.5 .
H64A C64 H64B 109.5 .
C60 C64 H64C 109.5 .
H64A C64 H64C 109.5 .
H64B C64 H64C 109.5 .
C66 N65 C70 115.9(19) .
C66 N65 Cu1 125.1(14) .
C70 N65 Cu1 117.4(14) .
N65 C66 C67 126(2) .
N65 C66 H66 117.2 .
C67 C66 H66 117.2 .
C68 C67 C66 121(2) .
C68 C67 H67 119.4 .
C66 C67 H67 119.4 .
C67 C68 C69 115(2) .
C67 C68 C71 124.4(18) .
C69 C68 C71 119.9(18) .
C68 C69 C70 117(2) .
C68 C69 H69 121.6 .
C70 C69 H69 121.6 .
N65 C70 C69 125(2) .
N65 C70 H70 117.5 .
C69 C70 H70 117.5 .
C72 C71 C76 120.0 .
C72 C71 C68 119.4(11) .
C76 C71 C68 120.6(11) .
C71 C72 C73 120.0 .
C71 C72 H72 120.0 .
C73 C72 H72 120.0 .
C72 C73 N74 120.0 .
C72 C73 H73 120.0 .
N74 C73 H73 120.0 .
C75 N74 C73 120.0 .
C75 N74 Cu4 123.5(7) 1_665
C73 N74 Cu4 114.6(7) 1_665
N74 C75 C76 120.0 .
N74 C75 H75 120.0 .
C76 C75 H75 120.0 .
C75 C76 C71 120.0 .
C75 C76 H76 120.0 .
C71 C76 H76 120.0 .
C78 N77 C82 120.0 .
C78 N77 Cu5 111.2(6) .
C82 N77 Cu5 128.6(6) .
N77 C78 C79 120.0 .
N77 C78 H78 120.0 .
C79 C78 H78 120.0 .
C80 C79 C78 120.0 .
C80 C79 H79 120.0 .
C78 C79 H79 120.0 .
C79 C80 C81 120.0 .
C79 C80 C83 118.9(10) .
C81 C80 C83 121.0(10) .
C82 C81 C80 120.0 .
C82 C81 H81 120.0 .
C80 C81 H81 120.0 .
C81 C82 N77 120.0 .
C81 C82 H82 120.0 .
N77 C82 H82 120.0 .
C84 C83 C88 120.0 .
C84 C83 C80 116.6(11) .
C88 C83 C80 123.3(11) .
C83 C84 C85 120.0 .
C83 C84 H84 120.0 .
C85 C84 H84 120.0 .
N86 C85 C84 120.0 .
N86 C85 H85 120.0 .
C84 C85 H85 120.0 .
C85 N86 C87 120.0 .
C85 N86 Cu8 107.8(7) 1_445
C87 N86 Cu8 132.2(7) 1_445
C88 C87 N86 120.0 .
C88 C87 H87 120.0 .
N86 C87 H87 120.0 .
C87 C88 C83 120.0 .
C87 C88 H88 120.0 .
C83 C88 H88 120.0 .
C90 N89 C94 120.0 .
C90 N89 Cu7 112.9(4) .
C94 N89 Cu7 126.9(4) .
C91 C90 N89 120.0 .
C91 C90 H90 120.0 .
N89 C90 H90 120.0 .
C90 C91 C92 120.0 .
C90 C91 H91 120.0 .
C92 C91 H91 120.0 .
C93 C92 C91 120.0 .
C93 C92 C95 120.2 .
C91 C92 C95 119.7 .
C92 C93 C94 120.0 .
C92 C93 H93 120.0 .
C94 C93 H93 120.0 .
C93 C94 N89 120.0 .
C93 C94 H94 120.0 .
N89 C94 H94 120.0 .
C100 C95 C96 120.6 .
C100 C95 C92 120.7 .
C96 C95 C92 118.5 .
C97 C96 C95 118.5(12) .
C97 C96 H96 120.8 .
C95 C96 H96 120.8 .
C96 C97 N98 125(2) .
C96 C97 H97 117.3 .
N98 C97 H97 117.3 .
C97 N98 C99 112.7(19) .
C100 C99 N98 126.8(19) .
C100 C99 H99 116.6 .
N98 C99 H99 116.6 .
C99 C100 C95 116.1(11) .
C99 C100 H100 122.0 .
C95 C100 H100 122.0 .
S1 C120 H12A 109.5 .
S1 C120 H12B 109.5 .
H12A C120 H12B 109.5 .
S1 C120 H12C 109.5 .
H12A C120 H12C 109.5 .
H12B C120 H12C 109.5 .
S1 C121 H12D 109.5 .
S1 C121 H12E 109.5 .
H12D C121 H12E 109.5 .
S1 C121 H12F 109.5 .
H12D C121 H12F 109.5 .
H12E C121 H12F 109.5 .
S2 C130 H13A 109.5 .
S2 C130 H13B 109.5 .
H13A C130 H13B 109.5 .
S2 C130 H13C 109.5 .
H13A C130 H13C 109.5 .
H13B C130 H13C 109.5 .
S2 C131 H13D 109.5 .
S2 C131 H13E 109.5 .
H13D C131 H13E 109.5 .
S2 C131 H13F 109.5 .
H13D C131 H13F 109.5 .
H13E C131 H13F 109.5 .
S3 C140 H14A 109.5 .
S3 C140 H14B 109.5 .
H14A C140 H14B 109.5 .
S3 C140 H14C 109.5 .
H14A C140 H14C 109.5 .
H14B C140 H14C 109.5 .
S3 C141 H14D 109.5 .
S3 C141 H14E 109.5 .
H14D C141 H14E 109.5 .
S3 C141 H14F 109.5 .
H14D C141 H14F 109.5 .
H14E C141 H14F 109.5 .
S4 C161 H16A 109.5 .
S4 C161 H16B 109.5 .
H16A C161 H16B 109.5 .
S4 C161 H16C 109.5 .
H16A C161 H16C 109.5 .
H16B C161 H16C 109.5 .
S4 C160 H16D 109.5 .
S4 C160 H16E 109.5 .
H16D C160 H16E 109.5 .
S4 C160 H16F 109.5 .
H16D C160 H16F 109.5 .
H16E C160 H16F 109.5 .
S5 C163 H16G 109.5 .
S5 C163 H16H 109.5 .
H16G C163 H16H 109.5 .
S5 C163 H16I 109.5 .
H16G C163 H16I 109.5 .
H16H C163 H16I 109.5 .
S5 C162 H16J 109.5 .
S5 C162 H16K 109.5 .
H16J C162 H16K 109.5 .
S5 C162 H16L 109.5 .
H16J C162 H16L 109.5 .
H16K C162 H16L 109.5 .

loop_
_geom_bond_atom_site_label_1
_geom_bond_atom_site_label_2
_geom_bond_distance
_geom_bond_site_symmetry_2
Cu1 O18 1.970(10) .
Cu1 O6 1.972(11) .
Cu1 O17 1.977(10) .
Cu1 O5 1.979(11) .
Cu1 N65 2.193(13) .
S1 O30 1.508(12) .
S1 C121 1.817(16) .
S1 C120 1.832(15) .
O1 C2 1.377(18) .
O1 Cu4 1.958(11) .
C1 C2 1.38(2) .
C1 C6 1.42(2) .
C1 C28 1.49(2) .
Cu2 O4 1.932(12) .
Cu2 O19 1.934(11) .
Cu2 O20 1.984(10) .
Cu2 O5 2.002(11) .
Cu2 O32 2.199(14) .
S2 O31 1.494(14) .
S2 C130 1.794(15) .
S2 C131 1.812(15) .
O2 C3 1.328(18) .
O2 Cu4 1.968(11) .
O2 Cu3 2.033(11) .
C2 C3 1.41(2) .
Cu3 O21 1.928(11) .
Cu3 O3 1.934(11) .
Cu3 O20 1.994(11) .
Cu3 O33 2.143(16) .
S3 O32 1.558(15) .
S3 C141 1.788(18) .
S3 C140 1.830(16) .
O3 C4 1.396(19) .
C3 C4 1.44(2) .
Cu4 O22 1.977(10) .
Cu4 O23 2.007(11) .
Cu4 N74 2.22(4) 1_445
S4 O33 1.390(15) .
S4 C160 1.826(18) .
S4 C161 1.852(19) .
O4 C9 1.413(19) .
C4 C5 1.34(2) .
Cu5 O24 1.931(10) .
Cu5 O12 1.962(11) .
Cu5 O23 1.982(10) .
Cu5 O11 1.987(10) .
Cu5 N77 2.204(9) .
S5 O33 1.493(15) .
S5 C163 1.786(18) .
S5 C162 1.833(19) .
O5 C10 1.387(18) .
C5 C6 1.36(2) .
C5 C7 1.52(3) .
Cu6 O10 1.936(10) .
Cu6 O13 1.963(10) .
Cu6 O14 1.973(10) .
Cu6 O11 1.975(10) .
Cu6 O30 2.205(11) .
O6 C11 1.350(18) .
C6 H6 0.9500 .
Cu7 O15 1.971(10) .
Cu7 O8 1.971(10) .
Cu7 O9 1.980(10) .
Cu7 O14 1.996(10) .
Cu7 N89 2.242(7) .
O7 C16 1.447(18) .
O7 Cu8 1.948(11) .
C7 C29 1.50(2) .
C7 C8 1.58(3) .
C7 H7 1.0000 .
Cu8 O16 1.937(10) .
Cu8 O8 1.997(10) .
Cu8 O17 2.011(10) .
Cu8 N86 2.27(4) 1_665
O8 C17 1.348(17) .
C8 C13 1.38(2) .
C8 C9 1.41(2) .
O9 C18 1.371(18) .
C9 C10 1.35(2) .
O10 C23 1.395(18) .
C10 C11 1.34(2) .
O11 C24 1.322(17) .
C11 C12 1.42(2) .
O12 C25 1.372(17) .
C12 C13 1.42(2) .
C12 C14 1.53(2) .
O13 C34 1.380(17) .
C13 H13 0.9500 .
O14 C35 1.385(17) .
C14 C30 1.51(2) .
C14 C15 1.54(2) .
C14 H14 1.0000 .
O15 C36 1.413(17) .
C15 C16 1.31(2) .
C15 C20 1.43(2) .
O16 C41 1.445(18) .
C16 C17 1.36(2) .
O17 C42 1.394(16) .
C17 C18 1.43(2) .
O18 C43 1.384(17) .
C18 C19 1.35(2) .
O19 C48 1.398(17) .
C19 C20 1.40(2) .
C19 C21 1.54(2) .
O20 C49 1.336(17) .
C20 H20 0.9500 .
O21 C50 1.393(17) .
C21 C31 1.52(2) .
C21 C22 1.55(2) .
C21 H21 1.0000 .
O22 C55 1.346(17) .
C22 C23 1.36(2) .
C22 C27 1.42(2) .
O23 C56 1.336(17) .
C23 C24 1.43(2) .
O24 C57 1.404(17) .
C24 C25 1.40(2) .
C25 C26 1.32(2) .
C26 C27 1.42(2) .
C26 C28 1.53(2) .
C27 H27 0.9500 .
C28 C32 1.50(2) .
C28 H28 1.0000 .
C29 H29A 0.9800 .
C29 H29B 0.9800 .
C29 H29C 0.9800 .
C30 H30A 0.9800 .
C30 H30B 0.9800 .
C30 H30C 0.9800 .
C31 H31A 0.9800 .
C31 H31B 0.9800 .
C31 H31C 0.9800 .
C32 H32A 0.9800 .
C32 H32B 0.9800 .
C32 H32C 0.9800 .
C33 C34 1.360(19) .
C33 C38 1.43(2) .
C33 C60 1.59(2) .
C34 C35 1.38(2) .
C35 C36 1.36(2) .
C36 C37 1.35(2) .
C37 C38 1.37(2) .
C37 C39 1.60(2) .
C38 H38 0.9500 .
C39 C61 1.48(2) .
C39 C40 1.58(2) .
C39 H39 1.0000 .
C40 C41 1.337(19) .
C40 C45 1.39(2) .
C41 C42 1.38(2) .
C42 C43 1.34(2) .
C43 C44 1.333(19) .
C44 C45 1.38(2) .
C44 C46 1.56(2) .
C45 H45 0.9500 .
C46 C62 1.50(2) .
C46 C47 1.57(2) .
C46 H46 1.0000 .
C47 C48 1.34(2) .
C47 C52 1.40(2) .
C48 C49 1.42(2) .
C49 C50 1.44(2) .
C50 C51 1.32(2) .
C51 C52 1.45(2) .
C51 C53 1.56(2) .
C52 H52 0.9500 .
C53 C63 1.48(2) .
C53 C54 1.56(2) .
C53 H53 1.0000 .
C54 C59 1.34(2) .
C54 C55 1.41(2) .
C55 C56 1.41(2) .
C56 C57 1.37(2) .
C57 C58 1.39(2) .
C58 C59 1.42(2) .
C58 C60 1.51(2) .
C59 H59 0.9500 .
C60 C64 1.51(2) .
C60 H60 1.0000 .
C61 H61A 0.9800 .
C61 H61B 0.9800 .
C61 H61C 0.9800 .
C62 H62A 0.9800 .
C62 H62B 0.9800 .
C62 H62C 0.9800 .
C63 H63A 0.9800 .
C63 H63B 0.9800 .
C63 H63C 0.9800 .
C64 H64A 0.9800 .
C64 H64B 0.9800 .
C64 H64C 0.9800 .
N65 C66 1.27(2) .
N65 C70 1.31(3) .
C66 C67 1.41(3) .
C66 H66 0.9500 .
C67 C68 1.35(2) .
C67 H67 0.9500 .
C68 C69 1.42(3) .
C68 C71 1.50(2) .
C69 C70 1.45(3) .
C69 H69 0.9500 .
C70 H70 0.9500 .
C71 C72 1.3900 .
C71 C76 1.3900 .
C72 C73 1.3900 .
C72 H72 0.9500 .
C73 N74 1.3900 .
C73 H73 0.9500 .
N74 C75 1.3900 .
N74 Cu4 2.222(9) 1_665
C75 C76 1.3900 .
C75 H75 0.9500 .
C76 H76 0.9500 .
N77 C78 1.3900 .
N77 C82 1.3900 .
C78 C79 1.3900 .
C78 H78 0.9500 .
C79 C80 1.3900 .
C79 H79 0.9500 .
C80 C81 1.3900 .
C80 C83 1.548(12) .
C81 C82 1.3900 .
C81 H81 0.9500 .
C82 H82 0.9500 .
C83 C84 1.3900 .
C83 C88 1.3900 .
C84 C85 1.3900 .
C84 H84 0.9500 .
C85 N86 1.3900 .
C85 H85 0.9500 .
N86 C87 1.3900 .
N86 Cu8 2.274(9) 1_445
C87 C88 1.3900 .
C87 H87 0.9500 .
C88 H88 0.9500 .
N89 C90 1.3900 .
N89 C94 1.3900 .
C90 C91 1.3900 .
C90 H90 0.9500 .
C91 C92 1.3900 .
C91 H91 0.9500 .
C92 C93 1.3900 .
C92 C95 1.5250 .
C93 C94 1.3900 .
C93 H93 0.9500 .
C94 H94 0.9500 .
C95 C100 1.3844 .
C95 C96 1.4314 .
C96 C97 1.34(2) .
C96 H96 0.9500 .
C97 N98 1.38(2) .
C97 H97 0.9500 .
N98 C99 1.42(2) .
C99 C100 1.36(2) .
C99 H99 0.9500 .
C100 H100 0.9500 .
C120 H12A 0.9800 .
C120 H12B 0.9800 .
C120 H12C 0.9800 .
C121 H12D 0.9800 .
C121 H12E 0.9800 .
C121 H12F 0.9800 .
C130 H13A 0.9800 .
C130 H13B 0.9800 .
C130 H13C 0.9800 .
C131 H13D 0.9800 .
C131 H13E 0.9800 .
C131 H13F 0.9800 .
C140 H14A 0.9800 .
C140 H14B 0.9800 .
C140 H14C 0.9800 .
C141 H14D 0.9800 .
C141 H14E 0.9800 .
C141 H14F 0.9800 .
C161 H16A 0.9800 .
C161 H16B 0.9800 .
C161 H16C 0.9800 .
C160 H16D 0.9800 .
C160 H16E 0.9800 .
C160 H16F 0.9800 .
C163 H16G 0.9800 .
C163 H16H 0.9800 .
C163 H16I 0.9800 .
C162 H16J 0.9800 .
C162 H16K 0.9800 .
C162 H16L 0.9800 .
